data_9014915
loop_
_publ_author_name
'Rastsvetaeva, R. K.'
'Chukanov, N. V.'

_publ_section_title
;
 Model of the crystal structure of biachellaite as a new
 30-layer member of the cancrinite group
;
_journal_name_full 'Crystallography Reports'
_journal_page_first 981
_journal_page_last 988
_journal_paper_doi 10.1134/S1063774508060114
_journal_volume 53
_journal_year 2008
_chemical_compound_source 'Biachella Valley, near Sacrofano Caldera, Italy'
_chemical_formula_sum 'Al90 Ca36 Cl3 H12 K9 Na21 O470 S26 Si90'
_chemical_name_mineral Biachellaite
_space_group_IT_number 143
_symmetry_space_group_name_Hall 'P 3'
_symmetry_space_group_name_H-M 'P 3'
_cell_angle_alpha 90
_cell_angle_beta 90
_cell_angle_gamma 120
_cell_formula_units_Z 1
_cell_length_a 12.913
_cell_length_b 12.913
_cell_length_c 79.605
_cell_volume 11495.432
_database_code_amcsd 0018983
_exptl_crystal_density_diffrn 2.269
_cod_original_cell_volume 11495.433
_cod_original_formula_sum '(Si90 Al90) O470 Ca36 K9 Na21 S26 Cl3 H12'
_cod_database_code 9014915

loop_
_space_group_symop_operation_xyz
x,y,z
-y,x-y,z
-x+y,-x,z

loop_
_atom_site_label
_atom_site_fract_x
_atom_site_fract_y
_atom_site_fract_z
_atom_site_occupancy
_atom_site_type_symbol
_atom_site_attached_hydrogens
Si1 0.25210 0.25530 0.13330 0.50000 Si 0
Si2 -0.00400 0.24720 0.13280 0.50000 Si 0
Si3 0.00040 0.25350 0.26860 0.50000 Si 0
Si4 0.43400 0.34650 0.39970 0.50000 Si 0
Si5 0.00770 0.24270 0.36400 0.50000 Si 0
Si6 0.07260 0.41860 0.43250 0.50000 Si 0
Si7 0.40770 0.06710 0.00030 0.50000 Si 0
Si8 0.23980 0.25060 0.46630 0.50000 Si 0
Si9 0.32830 0.41210 0.43270 0.50000 Si 0
Si10 0.42370 0.31900 -0.00040 0.50000 Si 0
Si11 0.66770 0.57990 0.09990 0.50000 Si 0
Si12 0.24150 0.24260 0.20150 0.50000 Si 0
Si13 0.66210 0.58300 0.30190 0.50000 Si 0
Si14 -0.00650 0.24620 0.20160 0.50000 Si 0
Si15 0.32950 0.41240 0.16710 0.50000 Si 0
Si16 0.08290 0.41720 0.23490 0.50000 Si 0
Si17 0.41340 0.33260 0.30060 0.50000 Si 0
Si18 0.25000 0.26000 0.03300 0.50000 Si 0
Si19 -0.00810 0.25430 0.03580 0.50000 Si 0
Si20 0.00370 0.25110 0.46700 0.50000 Si 0
Si21 0.67450 0.08180 0.09990 0.50000 Si 0
Si22 0.32830 0.41170 0.23380 0.50000 Si 0
Si23 0.41010 0.08190 0.49630 0.50000 Si 0
Si24 0.00000 0.25000 0.53210 0.50000 Si 0
Si25 0.41710 0.08620 0.39770 0.50000 Si 0
Si26 0.34000 0.42000 0.96600 0.50000 Si 0
Si27 0.22630 0.24170 0.93000 0.50000 Si 0
Si28 0.24840 0.24980 0.26780 0.50000 Si 0
Si29 0.24510 0.24850 0.36680 0.50000 Si 0
Si30 0.59680 0.67630 0.16820 0.50000 Si 0
Si31 0.67400 0.10700 0.49000 0.50000 Si 0
Si32 0.33000 -0.08000 0.96800 0.50000 Si 0
Si33 0.23310 0.01500 0.93470 0.50000 Si 0
Si34 0.31910 0.40010 0.56890 0.50000 Si 0
Si35 0.07290 0.42000 0.56400 0.50000 Si 0
Si36 0.33220 0.41640 0.06150 0.50000 Si 0
Si37 0.08080 0.42030 0.33333 0.50000 Si 0
Si38 0.33070 0.41680 0.33410 0.50000 Si 0
Si39 0.25000 0.25000 0.52700 0.50000 Si 0
Si40 0.08130 0.41440 0.06860 0.50000 Si 0
Si41 0.01000 0.25890 0.59910 0.50000 Si 0
Si42 0.25000 0.25000 0.60100 0.50000 Si 0
Si43 0.00000 0.30000 0.70000 0.50000 Si 0
Si44 0.24730 0.25000 0.70000 0.50000 Si 0
Si45 0.00000 0.25000 0.80000 0.50000 Si 0
Si46 0.25000 0.25000 0.79800 0.50000 Si 0
Si47 0.34170 0.42200 0.66700 0.50000 Si 0
Si48 0.08000 0.40000 0.66000 0.50000 Si 0
Si49 0.34000 0.41000 0.77000 0.50000 Si 0
Si50 0.08880 0.43900 0.76500 0.50000 Si 0
Si51 0.31900 0.40400 0.86600 0.50000 Si 0
Si52 0.07000 0.41600 0.87000 0.50000 Si 0
Si53 0.39480 0.08560 0.73500 0.50000 Si 0
Si54 0.41000 0.33000 0.73500 0.50000 Si 0
Si55 0.41140 0.08460 0.62900 0.50000 Si 0
Si56 0.65210 0.08060 0.62970 0.50000 Si 0
Si57 0.40000 0.08000 0.83260 0.50000 Si 0
Si58 0.66150 0.08000 0.82820 0.50000 Si 0
Si59 0.39850 0.06620 0.90000 0.50000 Si 0
Si60 0.64910 0.08000 0.90000 0.50000 Si 0
Al1 0.25210 0.25530 0.13330 0.50000 Al 0
Al2 -0.00400 0.24720 0.13280 0.50000 Al 0
Al3 0.00040 0.25350 0.26860 0.50000 Al 0
Al4 0.43400 0.34650 0.39970 0.50000 Al 0
Al5 0.00770 0.24270 0.36400 0.50000 Al 0
Al6 0.07260 0.41860 0.43250 0.50000 Al 0
Al7 0.40770 0.06710 0.00030 0.50000 Al 0
Al8 0.23980 0.25060 0.46630 0.50000 Al 0
Al9 0.32830 0.41210 0.43270 0.50000 Al 0
Al10 0.42370 0.31900 -0.00040 0.50000 Al 0
Al11 0.66770 0.57990 0.09990 0.50000 Al 0
Al12 0.24150 0.24260 0.20150 0.50000 Al 0
Al13 0.66210 0.58300 0.30190 0.50000 Al 0
Al14 -0.00650 0.24620 0.20160 0.50000 Al 0
Al15 0.32950 0.41240 0.16710 0.50000 Al 0
Al16 0.08290 0.41720 0.23490 0.50000 Al 0
Al17 0.41340 0.33260 0.30060 0.50000 Al 0
Al18 0.25000 0.26000 0.03300 0.50000 Al 0
Al19 -0.00810 0.25430 0.03580 0.50000 Al 0
Al20 0.00370 0.25110 0.46700 0.50000 Al 0
Al21 0.67450 0.08180 0.09990 0.50000 Al 0
Al22 0.32830 0.41170 0.23380 0.50000 Al 0
Al23 0.41010 0.08190 0.49630 0.50000 Al 0
Al24 0.00000 0.25000 0.53210 0.50000 Al 0
Al25 0.41710 0.08620 0.39770 0.50000 Al 0
Al26 0.34000 0.42000 0.96600 0.50000 Al 0
Al27 0.22630 0.24170 0.93000 0.50000 Al 0
Al28 0.24840 0.24980 0.26780 0.50000 Al 0
Al29 0.24510 0.24850 0.36680 0.50000 Al 0
Al30 0.59680 0.67630 0.16820 0.50000 Al 0
Al31 0.67400 0.10700 0.49000 0.50000 Al 0
Al32 0.33000 -0.08000 0.96800 0.50000 Al 0
Al33 0.23310 0.01500 0.93470 0.50000 Al 0
Al34 0.31910 0.40010 0.56890 0.50000 Al 0
Al35 0.07290 0.42000 0.56400 0.50000 Al 0
Al36 0.33220 0.41640 0.06150 0.50000 Al 0
Al37 0.08080 0.42030 0.33333 0.50000 Al 0
Al38 0.33070 0.41680 0.33410 0.50000 Al 0
Al39 0.25000 0.25000 0.52700 0.50000 Al 0
Al40 0.08130 0.41440 0.06860 0.50000 Al 0
Al41 0.01000 0.25890 0.59910 0.50000 Al 0
Al42 0.25000 0.25000 0.60100 0.50000 Al 0
Al43 0.00000 0.30000 0.70000 0.50000 Al 0
Al44 0.24730 0.25000 0.70000 0.50000 Al 0
Al45 0.00000 0.25000 0.80000 0.50000 Al 0
Al46 0.25000 0.25000 0.79800 0.50000 Al 0
Al47 0.34170 0.42200 0.66700 0.50000 Al 0
Al48 0.08000 0.40000 0.66000 0.50000 Al 0
Al49 0.34000 0.41000 0.77000 0.50000 Al 0
Al50 0.08880 0.43900 0.76500 0.50000 Al 0
Al51 0.31900 0.40400 0.86600 0.50000 Al 0
Al52 0.07000 0.41600 0.87000 0.50000 Al 0
Al53 0.39480 0.08560 0.73500 0.50000 Al 0
Al54 0.41000 0.33000 0.73500 0.50000 Al 0
Al55 0.41140 0.08460 0.62900 0.50000 Al 0
Al56 0.65210 0.08060 0.62970 0.50000 Al 0
Al57 0.40000 0.08000 0.83260 0.50000 Al 0
Al58 0.66150 0.08000 0.82820 0.50000 Al 0
Al59 0.39850 0.06620 0.90000 0.50000 Al 0
Al60 0.64910 0.08000 0.90000 0.50000 Al 0
O1 0.08200 0.54200 0.06760 1.00000 O 0
O2 0.07800 0.54100 0.33700 1.00000 O 0
O3 0.01100 0.33100 0.25180 1.00000 O 0
O4 0.01000 0.68400 0.18200 1.00000 O 0
O5 0.12100 0.23700 0.27200 1.00000 O 0
O6 0.22300 0.45000 0.23350 1.00000 O 0
O7 0.11300 0.23600 0.20450 1.00000 O 0
O8 0.12500 0.25300 0.13470 1.00000 O 0
O9 0.44000 0.22000 0.30250 1.00000 O 0
O10 0.00500 0.33200 0.15000 1.00000 O 0
O11 0.44000 0.22100 0.10200 1.00000 O 0
O12 0.34300 0.34000 0.11630 1.00000 O 0
O13 0.32000 0.00000 0.08300 1.00000 O 0
O14 0.46000 0.53400 0.16970 1.00000 O 0
O15 0.67200 0.00800 0.28570 1.00000 O 0
O16 0.34300 0.00500 0.18580 1.00000 O 0
O17 0.32200 0.34100 0.35280 1.00000 O 0
O18 0.08000 0.55000 0.23830 1.00000 O 0
O19 -0.01100 0.65300 0.21760 1.00000 O 0
O20 0.32200 0.33900 0.25080 1.00000 O 0
O21 0.31600 0.31700 0.15060 1.00000 O 0
O22 0.33600 0.01700 0.28600 1.00000 O 0
O23 0.22300 0.11200 0.20180 1.00000 O 0
O24 0.34000 0.33500 0.38360 1.00000 O 0
O25 0.00800 0.33700 0.35200 1.00000 O 0
O26 0.33500 0.02000 0.38120 1.00000 O 0
O27 0.04000 0.38400 0.05000 1.00000 O 0
O28 0.34100 0.00600 0.11900 1.00000 O 0
O29 0.23900 0.12300 0.26750 1.00000 O 0
O30 0.34600 0.36200 0.45100 1.00000 O 0
O31 0.33500 0.02400 0.41700 1.00000 O 0
O32 0.02100 0.33000 0.44920 1.00000 O 0
O33 0.27600 -0.01100 0.48640 1.00000 O 0
O34 0.30500 0.30500 0.01430 1.00000 O 0
O35 0.55200 0.45200 0.30050 1.00000 O 0
O36 0.10800 0.55400 0.43000 1.00000 O 0
O37 0.67200 0.00900 0.08000 1.00000 O 0
O38 0.12800 0.23600 0.47600 1.00000 O 0
O39 0.12000 0.23000 0.36500 1.00000 O 0
O40 0.53000 0.07000 0.09300 1.00000 O 0
O41 0.65900 0.63900 0.02050 1.00000 O 0
O42 0.33900 0.00600 0.21730 1.00000 O 0
O43 0.66300 -0.00400 0.31600 1.00000 O 0
O44 0.00800 0.33500 0.31980 1.00000 O 0
O45 0.46700 0.24500 0.40020 1.00000 O 0
O46 0.34000 0.33000 0.04900 1.00000 O 0
O47 0.22900 0.11500 0.13360 1.00000 O 0
O48 0.24500 0.12200 0.36200 1.00000 O 0
O49 0.38700 0.03000 0.98100 1.00000 O 0
O50 0.21700 0.43400 0.16740 1.00000 O 0
O51 0.67000 0.03000 0.51000 1.00000 O 0
O52 0.20800 0.41900 0.42800 1.00000 O 0
O53 0.32200 0.00100 0.51500 1.00000 O 0
O54 0.04000 0.39400 0.54300 1.00000 O 0
O55 0.30000 0.32000 0.54850 1.00000 O 0
O56 0.52000 0.48000 0.39260 1.00000 O 0
O57 0.24100 0.11400 0.46130 1.00000 O 0
O58 0.30000 0.34000 0.48600 1.00000 O 0
O59 0.21000 0.41000 0.33300 1.00000 O 0
O60 0.13000 0.25000 0.59700 1.00000 O 0
O61 0.24000 0.13000 0.59900 1.00000 O 0
O62 0.11000 0.25000 0.70000 1.00000 O 0
O63 0.11500 0.21800 0.79500 1.00000 O 0
O64 0.09100 0.53300 0.66610 1.00000 O 0
O65 0.21000 0.41000 0.76500 1.00000 O 0
O66 0.11000 0.56000 0.87120 1.00000 O 0
O67 0.20000 0.41500 0.87000 1.00000 O 0
O68 0.53000 0.08000 0.73690 1.00000 O 0
O69 0.38000 0.20000 0.72960 1.00000 O 0
O70 0.46000 0.24000 0.62900 1.00000 O 0
O71 0.53000 0.06100 0.63400 1.00000 O 0
O72 0.46000 0.24000 0.83000 1.00000 O 0
O73 0.53000 0.08000 0.82820 1.00000 O 0
O74 0.53600 0.11300 0.89720 1.00000 O 0
O75 0.52800 0.07000 0.00030 1.00000 O 0
O76 0.00700 0.31100 0.64180 1.00000 O 0
O77 0.32500 0.32300 0.41600 1.00000 O 0
O78 0.34000 0.03000 0.81500 1.00000 O 0
O79 0.00000 0.35000 0.67980 1.00000 O 0
O80 0.10700 0.23100 0.53000 1.00000 O 0
O81 0.55000 0.12000 0.49000 1.00000 O 0
O82 0.40000 0.33000 0.80800 1.00000 O 0
O83 0.31000 0.40000 0.69000 1.00000 O 0
O84 0.47600 0.55200 0.96300 1.00000 O 0
O85 0.28700 0.30300 0.91100 1.00000 O 0
O86 0.03000 0.40000 0.84800 1.00000 O 0
O87 0.23000 0.44000 0.06350 1.00000 O 0
O88 0.34000 0.38500 0.75000 1.00000 O 0
O89 0.02000 0.66000 0.84500 1.00000 O 0
O90 0.43000 0.22000 0.90200 1.00000 O 0
O91 0.25000 0.12000 0.03000 1.00000 O 0
O92 0.23500 0.10800 0.53410 1.00000 O 0
O93 0.35300 0.33600 0.98070 1.00000 O 0
O94 0.09700 0.56000 0.76500 1.00000 O 0
O95 0.24200 0.46200 0.96680 1.00000 O 0
O96 0.32700 0.33400 0.58380 1.00000 O 0
O97 0.37200 0.36400 0.61390 1.00000 O 0
O98 0.01000 0.33000 0.58190 1.00000 O 0
O99 0.33000 -0.01000 0.94900 1.00000 O 0
O100 0.02000 0.36000 0.72000 1.00000 O 0
O101 0.25000 0.11000 0.69980 1.00000 O 0
O102 0.35000 0.36000 0.71500 1.00000 O 0
O103 0.22000 0.11000 0.80010 1.00000 O 0
O104 0.00000 0.35000 0.78300 1.00000 O 0
O105 0.75900 0.23400 0.49940 1.00000 O 0
O106 0.00500 0.34600 0.61500 1.00000 O 0
O107 0.32000 0.00000 0.92000 1.00000 O 0
O108 0.30500 0.33000 0.88620 1.00000 O 0
O109 0.02000 0.36000 0.75000 1.00000 O 0
O110 0.36000 -0.03000 0.88700 1.00000 O 0
O111 0.24000 0.14000 0.94000 1.00000 O 0
O112 0.20600 0.40600 0.56670 1.00000 O 0
O113 0.09000 0.56000 0.56400 1.00000 O 0
O114 0.31900 0.38900 0.79000 1.00000 O 0
O115 0.21600 0.39300 0.66000 1.00000 O 0
O116 0.32000 0.34000 0.94640 1.00000 O 0
O117 0.34000 0.38000 0.64500 1.00000 O 0
O118 0.12000 0.24000 0.02900 1.00000 O 0
O119 0.41000 0.18000 -0.00370 1.00000 O 0
O120 0.11000 0.24000 0.93240 1.00000 O 0
Ca1 0.00000 0.00000 0.27800 0.50000 Ca 0
Ca2 0.00000 0.00000 0.28500 0.50000 Ca 0
Ca3 0.00000 0.00000 0.04130 0.50000 Ca 0
Ca4 0.00000 0.00000 0.03000 0.50000 Ca 0
Ca5 0.00000 0.00000 0.46070 1.00000 Ca 0
Ca6 0.00000 0.00000 0.70610 0.50000 Ca 0
Ca7 0.00000 0.00000 0.72000 0.50000 Ca 0
Ca8 0.00000 0.00000 0.94240 1.00000 Ca 0
Ca9 0.00000 0.00000 0.12870 1.00000 Ca 0
Ca10 0.00000 0.00000 0.35830 0.33330 Ca 0
Ca11 0.00000 0.00000 0.36600 0.33330 Ca 0
Ca12 0.00000 0.00000 0.35000 0.33330 Ca 0
Ca13 0.00000 0.00000 0.19780 0.50000 Ca 0
Ca14 0.00000 0.00000 0.20500 0.50000 Ca 0
Ca15 0.00000 0.00000 0.80940 1.00000 Ca 0
Ca16 0.00000 0.00000 0.52970 1.00000 Ca 0
Ca17 0.00000 0.00000 0.60190 0.50000 Ca 0
Ca18 0.00000 0.00000 0.61700 0.50000 Ca 0
Ca19 0.33333 0.66667 0.15640 1.00000 Ca 0
Ca20 0.33333 0.66667 0.32840 0.50000 Ca 0
Ca21 0.33333 0.66667 0.32000 0.50000 Ca 0
Ca22 0.33333 0.66667 0.42500 1.00000 Ca 0
Ca23 0.33333 0.66667 0.06880 1.00000 Ca 0
Ca24 0.33333 0.66667 0.57030 0.50000 Ca 0
Ca25 0.33333 0.66667 0.57500 0.50000 Ca 0
Ca26 0.33333 0.66667 0.95420 0.50000 Ca 0
Ca27 0.33333 0.66667 0.97300 0.50000 Ca 0
Ca28 0.33333 0.66667 0.22300 0.50000 Ca 0
Ca29 0.33333 0.66667 0.24600 0.50000 Ca 0
Ca30 0.33333 0.66667 0.86960 1.00000 Ca 0
Ca31 0.33333 0.66667 0.67000 1.00000 Ca 0
Ca32 0.33333 0.66667 0.76000 0.50000 Ca 0
Ca33 0.33333 0.66667 0.78000 0.50000 Ca 0
Ca34 0.66667 0.33330 0.38920 1.00000 Ca 0
Ca35 0.66667 0.33330 0.09000 0.50000 Ca 0
Ca36 0.66667 0.33330 0.10000 0.50000 Ca 0
Ca37 0.66667 0.33330 0.00000 1.00000 Ca 0
Ca38 0.66667 0.33330 0.49150 0.50000 Ca 0
Ca39 0.66667 0.33330 0.48200 0.50000 Ca 0
Ca40 0.66667 0.33330 0.29500 1.00000 Ca 0
Ca41 0.66667 0.33330 0.72910 0.50000 Ca 0
Ca42 0.66667 0.33330 0.74500 0.50000 Ca 0
Ca43 0.66667 0.33330 0.90090 0.50000 Ca 0
Ca44 0.66667 0.33330 0.91000 0.50000 Ca 0
Ca45 0.66667 0.33330 0.63550 1.00000 Ca 0
Ca46 0.66667 0.33330 0.83500 1.00000 Ca 0
Ca47 0.00950 0.04910 0.20010 1.00000 Ca 0
Ca48 0.21880 0.03880 0.29740 1.00000 Ca 0
K1 0.42300 0.20800 0.16650 1.00000 K 0
K2 0.14600 0.29600 0.39990 1.00000 K 0
K3 0.22400 0.10900 0.06460 1.00000 K 0
Na1 0.15000 0.07300 0.23240 1.00000 Na 0
Na2 0.49300 0.51100 0.36860 1.00000 Na 0
Na3 0.40500 0.20600 0.96400 1.00000 Na 0
Na4 0.30000 0.15800 0.56520 1.00000 Na 0
Na5 0.35000 0.17700 0.43290 1.00000 Na 0
Na6 -0.00300 0.49600 0.26700 1.00000 Na 0
Na7 -0.00300 0.49300 0.13410 1.00000 Na 0
S1 0.66667 0.33333 0.59120 1.00000 S 0
O121 0.66667 0.33333 0.61000 1.00000 O 0
O122 0.60000 0.20000 0.58600 1.00000 O 0
S2 0.66667 0.33333 0.79560 1.00000 S 0
O123 0.66667 0.33333 0.77560 1.00000 O 0
O124 0.60670 0.38330 0.80560 1.00000 O 0
S3 0.00000 0.00000 0.89500 1.00000 S 0
O125 0.00000 0.00000 0.91500 1.00000 O 0
O126 0.07000 0.14000 0.88900 1.00000 O 0
S4 0.66667 0.33333 0.42660 1.00000 S 0
O127 0.66667 0.33333 0.44660 1.00000 O 0
O128 0.62000 0.41000 0.43000 1.00000 O 0
S5 0.66667 0.33333 0.95190 1.00000 S 0
O129 0.66667 0.33333 0.97190 1.00000 O 0
O130 0.60600 0.38300 0.94190 1.00000 O 0
S6 0.33333 0.66667 0.47030 1.00000 S 0
O131 0.33333 0.66667 0.45030 1.00000 O 0
O132 0.39000 0.62000 0.48000 1.00000 O 0
S7 0.33333 0.66667 0.61890 1.00000 S 0
O133 0.33333 0.66667 0.63890 1.00000 O 0
O134 0.39000 0.62000 0.61000 1.00000 O 0
S8 0.66667 0.33333 0.53630 1.00000 S 0
O135 0.66667 0.33333 0.51730 1.00000 O 0
O136 0.60700 0.38300 0.54630 1.00000 O 0
S9 0.66667 0.33333 0.34000 1.00000 S 0
O137 0.66667 0.33333 0.36000 1.00000 O 0
O138 0.60700 0.38300 0.33000 1.00000 O 0
S10 0.00000 0.00000 0.40730 1.00000 S 0
O139 0.00000 0.00000 0.42730 1.00000 O 0
O140 0.14000 0.07000 0.39830 1.00000 O 0
S11 0.33333 0.66667 0.91590 1.00000 S 0
O141 0.33333 0.66667 0.89600 1.00000 O 0
O142 0.39000 0.62000 0.92600 1.00000 O 0
S12 0.33333 0.66667 0.52820 1.00000 S 0
O143 0.33333 0.66667 0.50800 1.00000 O 0
O144 0.39000 0.62000 0.53800 1.00000 O 0
S13 0.33333 0.66667 0.37560 1.00000 S 0
O145 0.33333 0.66667 0.39560 1.00000 O 0
O146 0.39000 0.62000 0.36500 1.00000 O 0
S14 0.66667 0.33333 0.13830 1.00000 S 0
O147 0.60000 0.20000 0.12800 1.00000 O 0
O148 0.66667 0.33333 0.15800 1.00000 O 0
S15 0.33333 0.66667 0.02470 1.00000 S 0
O149 0.39000 0.62000 0.03500 1.00000 O 0
O150 0.33333 0.66667 0.00500 1.00000 O 0
S16 0.66667 0.33333 0.24920 1.00000 S 0
O151 0.66667 0.33333 0.26900 1.00000 O 0
O152 0.60000 0.20000 0.24000 1.00000 O 0
S17 0.33333 0.66667 0.11000 1.00000 S 0
O153 0.33333 0.66667 0.13000 1.00000 O 0
O154 0.39000 0.62000 0.10000 1.00000 O 0
S18 0.33333 0.66667 0.71000 1.00000 S 0
O155 0.33333 0.66667 0.73000 1.00000 O 0
O156 0.39000 0.62000 0.70000 1.00000 O 0
S19 0.66667 0.33333 0.68860 1.00000 S 0
O157 0.66667 0.33333 0.66860 1.00000 O 0
O158 0.60600 0.38300 0.70060 1.00000 O 0
S20 0.33333 0.66667 0.82470 1.00000 S 0
O159 0.33333 0.66667 0.84500 1.00000 O 0
O160 0.39000 0.62000 0.81570 1.00000 O 0
S21 0.66667 0.33333 0.04920 1.00000 S 0
O161 0.66667 0.33333 0.03020 1.00000 O 0
O162 0.60700 0.38300 0.05920 1.00000 O 0
S22 0.00000 0.00000 0.08930 1.00000 S 0
O163 0.00000 0.00000 0.06930 1.00000 O 0
O164 0.10000 0.07500 0.10000 1.00000 O 0
S23 0.00000 0.00000 0.65930 1.00000 S 0
O165 0.00000 0.00000 0.67930 1.00000 O 0
O166 0.14000 0.07000 0.65030 1.00000 O 0
S24 0.00000 0.00000 0.75930 1.00000 S 0
O167 0.00000 0.00000 0.77930 1.00000 O 0
O168 0.14000 0.07000 0.75030 1.00000 O 0
S25 0.00000 0.00000 0.85530 1.00000 S 0
O169 0.00000 0.00000 0.83600 1.00000 O 0
O170 0.10000 0.08000 0.86500 1.00000 O 0
S26 0.66667 0.33333 0.19000 1.00000 S 0
O171 0.66667 0.33333 0.21000 1.00000 O 0
O172 0.60000 0.20000 0.18200 1.00000 O 0
Cl1 0.33333 0.66667 0.28500 1.00000 Cl 0
Cl2 0.00000 0.00000 0.31600 1.00000 Cl 0
Cl3 0.00000 0.00000 0.97000 1.00000 Cl 0
Wat1 0.66667 0.33333 0.87000 1.00000 O 2
Wat2 0.33333 0.66667 0.19000 1.00000 O 2
Wat3 0.00000 0.00000 0.16210 1.00000 O 2
Wat4 0.00000 0.00000 0.25000 1.00000 O 2
Wat5 0.00000 0.00000 0.49210 1.00000 O 2
Wat6 0.00000 0.00000 0.56210 1.00000 O 2

loop_
_cod_changelog_entry_id
_cod_changelog_entry_author
_cod_changelog_entry_date
_cod_changelog_entry_text
1
;cod-tools version 3.8.0
Id: cif_guess_AMCSD_atom_types 9581 2023-05-17 12:35:41Z saulius
;
2023-05-21T08:54:51+03:00
;Derived atom types and hydrogen counts
from atom names that follow the AMCSD naming convention
(Wat == water, O-H == hydroxyl).
;

loop_
_cod_related_entry_id
_cod_related_entry_database
_cod_related_entry_code
1 AMCSD 0018983
